data_4313028
loop_
_publ_author_name
'Arnold L. Rheingold'
'Lev. N. Zakharov'
'Swiatoslaw Trofimenko'

_publ_section_title
;
 The Effect of a 3-Benzyl Group on the Coordination Chemistry of
 Homoscorpionate Ligands
;
_journal_name_full 'Inorganic Chemistry'
_journal_page_first 827
_journal_page_last 833
_journal_paper_doi 10.1021/ic0205280
_journal_volume 42
_journal_year 2003
_chemical_formula_sum 'C35 H34 B Mo N7 O3'
_chemical_formula_weight 707.44
_chemical_name_systematic
;
  ?
;
_space_group_IT_number 14
_symmetry_cell_setting monoclinic
_symmetry_space_group_name_Hall '-P 2ybc'
_symmetry_space_group_name_H-M 'P 1 21/c 1'
_atom_sites_solution_hydrogens geom
_atom_sites_solution_primary direct
_atom_sites_solution_secondary difmap
_audit_creation_method SHELXL-97
_cell_angle_alpha 90.00
_cell_angle_beta 90.233(2)
_cell_angle_gamma 90.00
_cell_formula_units_Z 4
_cell_length_a 10.5901(11)
_cell_length_b 21.912(2)
_cell_length_c 14.7632(15)
_cell_measurement_reflns_used 9018
_cell_measurement_temperature 218(2)
_cell_measurement_theta_max 26.13
_cell_measurement_theta_min 2.31
_cell_volume 3425.8(6)
_computing_cell_refinement 'Bruker SMART'
_computing_data_collection 'Bruker SMART'
_computing_data_reduction 'Bruker SAINT'
_computing_molecular_graphics 'Bruker SHELXTL'
_computing_publication_material 'Bruker SHELXTL'
_computing_structure_refinement 'SHELXL-97 (Sheldrick, 1997)'
_computing_structure_solution 'SHELXS-97 (Sheldrick, 1990)'
_diffrn_ambient_temperature 218(2)
_diffrn_measured_fraction_theta_full 0.974
_diffrn_measured_fraction_theta_max 0.974
_diffrn_measurement_device_type 'CCD area detector'
_diffrn_measurement_method 'phi and omega scans'
_diffrn_radiation_monochromator graphite
_diffrn_radiation_source 'fine-focus sealed tube'
_diffrn_radiation_type MoK\a
_diffrn_radiation_wavelength 0.71073
_diffrn_reflns_av_R_equivalents 0.0000
_diffrn_reflns_av_sigmaI/netI 0.1211
_diffrn_reflns_limit_h_max 14
_diffrn_reflns_limit_h_min -14
_diffrn_reflns_limit_k_max 29
_diffrn_reflns_limit_k_min 0
_diffrn_reflns_limit_l_max 19
_diffrn_reflns_limit_l_min 0
_diffrn_reflns_number 8270
_diffrn_reflns_theta_full 28.28
_diffrn_reflns_theta_max 28.28
_diffrn_reflns_theta_min 1.66
_exptl_absorpt_coefficient_mu 0.428
_exptl_absorpt_correction_T_max 1.00
_exptl_absorpt_correction_T_min 0.45
_exptl_absorpt_correction_type DIFABS
_exptl_crystal_colour Orange
_exptl_crystal_density_diffrn 1.372
_exptl_crystal_density_meas 0
_exptl_crystal_density_method 'not measured'
_exptl_crystal_description Block
_exptl_crystal_F_000 1456
_exptl_crystal_size_max 0.25
_exptl_crystal_size_mid 0.20
_exptl_crystal_size_min 0.15
_refine_diff_density_max 0.596
_refine_diff_density_min -1.030
_refine_diff_density_rms 0.097
_refine_ls_extinction_method none
_refine_ls_goodness_of_fit_ref 0.976
_refine_ls_hydrogen_treatment mixed
_refine_ls_matrix_type full
_refine_ls_number_parameters 420
_refine_ls_number_reflns 8270
_refine_ls_number_restraints 12
_refine_ls_restrained_S_all 0.981
_refine_ls_R_factor_all 0.0941
_refine_ls_R_factor_gt 0.0636
_refine_ls_shift/su_max 0.003
_refine_ls_shift/su_mean 0.000
_refine_ls_structure_factor_coef Fsqd
_refine_ls_weighting_details 'calc w=1/[\s^2^(Fo^2^)+(0.0674P)^2^+0.0000P] where P=(Fo^2^+2Fc^2^)/3'
_refine_ls_weighting_scheme calc
_refine_ls_wR_factor_gt 0.1576
_refine_ls_wR_factor_ref 0.1640
_reflns_number_gt 4859
_reflns_number_total 8270
_reflns_threshold_expression >2sigma(I)
_cod_data_source_file ic0205280_4.cif
_cod_data_source_block compound4
_cod_depositor_comments
;
The following automatic conversions were performed:

'_symmetry_cell_setting' value 'Monoclinic' changed to 'monoclinic'
according to the built-in table from CIF Core dictionary named
'cif_core.dic' version 2.4.1 from 2010-06-29.

Automatic conversion script
Id: cif_fix_values 1646 2011-03-28 12:23:43Z adriana 
;
_cod_original_cell_volume 3425.7(6)
_cod_database_code 4313028

loop_
_symmetry_equiv_pos_as_xyz
'x, y, z'
'-x, y+1/2, -z+1/2'
'-x, -y, -z'
'x, -y-1/2, z-1/2'

loop_
_atom_site_label
_atom_site_type_symbol
_atom_site_fract_x
_atom_site_fract_y
_atom_site_fract_z
_atom_site_U_iso_or_equiv
_atom_site_adp_type
_atom_site_occupancy
_atom_site_symmetry_multiplicity
_atom_site_calc_flag
_atom_site_refinement_flags
_atom_site_disorder_assembly
_atom_site_disorder_group
Mo1 Mo 1.14130(3) 1.108623(14) -0.18709(2) 0.04589(14) Uani 1 1 d . . .
N1 N 1.1941(3) 1.20636(13) -0.1793(2) 0.0442(7) Uani 1 1 d . . .
N2 N 1.1273(3) 1.24750(14) -0.2313(2) 0.0490(8) Uani 1 1 d . . .
N3 N 0.9471(3) 1.14614(15) -0.1784(2) 0.0520(8) Uani 1 1 d . . .
N4 N 0.9174(3) 1.19637(16) -0.2277(2) 0.0518(8) Uani 1 1 d . . .
N5 N 1.1205(3) 1.12892(15) -0.3337(2) 0.0494(8) Uani 1 1 d . . .
N6 N 1.0585(3) 1.18187(14) -0.3601(2) 0.0479(8) Uani 1 1 d . . .
O1 O 1.0464(4) 0.97572(17) -0.2113(3) 0.1136(15) Uani 1 1 d . . .
O2 O 1.4163(3) 1.06214(15) -0.2063(2) 0.0731(9) Uani 1 1 d . . .
O3 O 1.1658(3) 1.08202(17) 0.0156(2) 0.0814(10) Uani 1 1 d . . .
B1 B 1.0133(4) 1.2272(2) -0.2879(3) 0.0513(11) Uani 1 1 d . . .
H1B H 0.9744 1.2631 -0.3176 0.062 Uiso 1 1 calc R . .
C1 C 1.1805(4) 1.30416(18) -0.2198(3) 0.0534(10) Uani 1 1 d . . .
C2 C 1.2782(4) 1.29819(18) -0.1614(3) 0.0596(11) Uani 1 1 d . . .
H2A H 1.3319 1.3294 -0.1407 0.072 Uiso 1 1 calc R . .
C3 C 1.2840(4) 1.23754(18) -0.1383(3) 0.0533(10) Uani 1 1 d . . .
C4 C 1.1277(5) 1.3603(2) -0.2659(4) 0.0799(15) Uani 1 1 d . . .
H4A H 1.1780 1.3956 -0.2494 0.120 Uiso 1 1 calc R . .
H4B H 1.0411 1.3665 -0.2469 0.120 Uiso 1 1 calc R . .
H4C H 1.1301 1.3547 -0.3311 0.120 Uiso 1 1 calc R . .
C5 C 1.3784(4) 1.20709(19) -0.0751(3) 0.0659(12) Uani 1 1 d . . .
H5A H 1.3368 1.1733 -0.0436 0.079 Uiso 1 1 calc R . .
H5B H 1.4477 1.1900 -0.1109 0.079 Uiso 1 1 calc R . .
C6 C 1.4320(4) 1.25107(19) -0.0057(3) 0.0562(10) Uani 1 1 d . . .
C7 C 1.5386(5) 1.2842(2) -0.0232(4) 0.0777(15) Uani 1 1 d . . .
H7A H 1.5828 1.2777 -0.0775 0.093 Uiso 1 1 calc R . .
C8 C 1.5827(5) 1.3278(3) 0.0390(4) 0.0899(17) Uani 1 1 d . . .
H8A H 1.6529 1.3523 0.0251 0.108 Uiso 1 1 calc R . .
C9 C 1.5233(6) 1.3341(3) 0.1184(4) 0.0924(18) Uani 1 1 d . . .
H9A H 1.5551 1.3615 0.1619 0.111 Uiso 1 1 calc R . .
C10 C 1.4179(6) 1.3013(3) 0.1364(3) 0.0833(16) Uani 1 1 d . . .
H10A H 1.3754 1.3072 0.1915 0.100 Uiso 1 1 calc R . .
C11 C 1.3724(4) 1.2595(2) 0.0746(3) 0.0665(12) Uani 1 1 d . . .
H11A H 1.2997 1.2367 0.0881 0.080 Uiso 1 1 calc R . .
C12 C 0.7933(4) 1.2118(2) -0.2152(3) 0.0704(13) Uani 1 1 d . . .
C13 C 0.7460(5) 1.1683(2) -0.1563(4) 0.0787(15) Uani 1 1 d . . .
H13A H 0.6622 1.1658 -0.1359 0.094 Uiso 1 1 calc R . .
C14 C 0.8419(4) 1.1297(2) -0.1330(3) 0.0598(11) Uani 1 1 d . . .
C15 C 0.7306(5) 1.2670(3) -0.2572(4) 0.099(2) Uani 1 1 d . . .
H15A H 0.6424 1.2682 -0.2397 0.148 Uiso 1 1 calc R . .
H15B H 0.7364 1.2645 -0.3227 0.148 Uiso 1 1 calc R . .
H15C H 0.7726 1.3038 -0.2363 0.148 Uiso 1 1 calc R . .
C16 C 0.8383(5) 1.0749(2) -0.0711(4) 0.0801(15) Uani 1 1 d . A .
H16A H 0.8292 1.0378 -0.1078 0.096 Uiso 1 1 calc R . .
H16B H 0.9185 1.0721 -0.0380 0.096 Uiso 1 1 calc R . .
C17 C 0.7324(5) 1.0781(3) -0.0050(4) 0.0838(16) Uani 1 1 d D . .
C18 C 0.7913(14) 1.0880(6) 0.0829(8) 0.066(4) Uiso 0.391(13) 1 d PD A 1
C19 C 0.7163(15) 1.0921(8) 0.1631(11) 0.109(7) Uiso 0.391(13) 1 d PD A 1
C20 C 0.5933(15) 1.1003(8) 0.1384(11) 0.081(5) Uiso 0.391(13) 1 d PD A 1
C21 C 0.5239(18) 1.0900(10) 0.0597(13) 0.110(7) Uiso 0.391(13) 1 d PD A 1
C22 C 0.6071(11) 1.0839(7) -0.0159(10) 0.074(4) Uiso 0.391(13) 1 d PD A 1
C18A C 0.7204(16) 1.1013(6) 0.0777(9) 0.118(4) Uiso 0.609(13) 1 d PD A 2
C19A C 0.624(2) 1.0996(14) 0.1504(17) 0.245(14) Uiso 0.609(13) 1 d PD A 2
C20A C 0.5142(14) 1.0817(6) 0.1011(10) 0.117(5) Uiso 0.609(13) 1 d PD A 2
C21A C 0.5053(12) 1.0566(6) 0.0162(9) 0.126(5) Uiso 0.609(13) 1 d PD A 2
C22A C 0.6177(10) 1.0494(6) -0.0418(8) 0.110(4) Uiso 0.609(13) 1 d PD A 2
C23 C 1.0489(4) 1.1843(2) -0.4515(3) 0.0569(11) Uani 1 1 d . . .
C24 C 1.1044(4) 1.1323(2) -0.4847(3) 0.0626(12) Uani 1 1 d . . .
H24A H 1.1117 1.1214 -0.5460 0.075 Uiso 1 1 calc R . .
C25 C 1.1481(5) 1.09857(19) -0.4105(3) 0.0604(11) Uani 1 1 d . . .
C26 C 0.9897(5) 1.2355(3) -0.5009(3) 0.0798(15) Uani 1 1 d . . .
H26A H 0.9582 1.2652 -0.4579 0.120 Uiso 1 1 calc R . .
H26B H 0.9203 1.2203 -0.5375 0.120 Uiso 1 1 calc R . .
H26C H 1.0519 1.2546 -0.5397 0.120 Uiso 1 1 calc R . .
C27 C 1.2186(5) 1.0394(2) -0.4094(3) 0.0802(15) Uani 1 1 d . . .
H27A H 1.1679 1.0087 -0.3779 0.096 Uiso 1 1 calc R . .
H27B H 1.2975 1.0448 -0.3754 0.096 Uiso 1 1 calc R . .
C28 C 1.2484(5) 1.0168(2) -0.5029(3) 0.0636(12) Uani 1 1 d . . .
C29 C 1.1719(5) 0.9764(2) -0.5484(4) 0.0811(15) Uani 1 1 d . . .
H29A H 1.0983 0.9615 -0.5207 0.097 Uiso 1 1 calc R . .
C30 C 1.2029(7) 0.9576(3) -0.6350(5) 0.100(2) Uani 1 1 d . . .
H30A H 1.1492 0.9302 -0.6653 0.120 Uiso 1 1 calc R . .
C31 C 1.3040(8) 0.9767(3) -0.6755(4) 0.103(2) Uani 1 1 d . . .
H31A H 1.3224 0.9628 -0.7343 0.124 Uiso 1 1 calc R . .
C32 C 1.3820(6) 1.0159(3) -0.6343(4) 0.101(2) Uani 1 1 d . . .
H32A H 1.4553 1.0289 -0.6644 0.121 Uiso 1 1 calc R . .
C33 C 1.3569(5) 1.0379(3) -0.5477(4) 0.0820(15) Uani 1 1 d . . .
H33A H 1.4113 1.0662 -0.5198 0.098 Uiso 1 1 calc R . .
CN1 C 1.0811(4) 1.0252(2) -0.2034(3) 0.0683(12) Uani 1.06 1 d P . .
CN2 C 1.3133(4) 1.08003(17) -0.2004(3) 0.0534(9) Uani 1.06 1 d P . .
CN3 C 1.1570(4) 1.09293(16) -0.0616(3) 0.0501(9) Uani 1.06 1 d P . .

loop_
_atom_site_aniso_label
_atom_site_aniso_U_11
_atom_site_aniso_U_22
_atom_site_aniso_U_33
_atom_site_aniso_U_23
_atom_site_aniso_U_13
_atom_site_aniso_U_12
Mo1 0.0465(2) 0.04457(18) 0.0466(2) -0.00144(16) -0.00002(15) 0.00217(15)
N1 0.0402(18) 0.0449(16) 0.0476(19) -0.0020(14) -0.0004(14) 0.0048(14)
N2 0.054(2) 0.0462(16) 0.0465(19) -0.0006(15) 0.0005(15) 0.0117(15)
N3 0.047(2) 0.0563(19) 0.052(2) -0.0011(16) 0.0027(16) -0.0007(16)
N4 0.041(2) 0.067(2) 0.048(2) -0.0010(17) 0.0012(15) 0.0083(16)
N5 0.050(2) 0.0551(17) 0.0433(19) -0.0038(15) -0.0021(15) -0.0026(16)
N6 0.046(2) 0.0553(18) 0.0425(19) -0.0005(15) -0.0010(15) 0.0022(15)
O1 0.118(4) 0.064(2) 0.159(4) -0.020(2) 0.011(3) -0.031(2)
O2 0.060(2) 0.085(2) 0.073(2) -0.0031(18) 0.0022(17) 0.0197(18)
O3 0.088(3) 0.099(2) 0.057(2) 0.0050(19) -0.0017(18) 0.009(2)
B1 0.045(3) 0.059(3) 0.050(3) -0.001(2) 0.002(2) 0.009(2)
C1 0.065(3) 0.047(2) 0.048(2) 0.0012(18) 0.003(2) 0.0047(19)
C2 0.056(3) 0.050(2) 0.072(3) -0.010(2) 0.001(2) -0.003(2)
C3 0.052(3) 0.051(2) 0.057(3) -0.0134(19) -0.003(2) 0.0040(19)
C4 0.110(4) 0.052(2) 0.078(4) 0.009(2) -0.005(3) 0.005(3)
C5 0.055(3) 0.056(2) 0.087(3) -0.009(2) -0.021(2) 0.006(2)
C6 0.044(2) 0.061(2) 0.064(3) -0.012(2) -0.004(2) 0.003(2)
C7 0.064(3) 0.095(4) 0.075(4) -0.019(3) 0.013(3) -0.014(3)
C8 0.069(4) 0.112(4) 0.089(4) -0.019(4) 0.000(3) -0.031(3)
C9 0.086(4) 0.115(5) 0.076(4) -0.031(4) -0.015(3) -0.001(4)
C10 0.082(4) 0.114(4) 0.054(3) -0.014(3) 0.007(3) 0.006(3)
C11 0.050(3) 0.083(3) 0.067(3) -0.001(3) 0.002(2) -0.005(2)
C12 0.046(3) 0.102(4) 0.064(3) 0.004(3) 0.004(2) 0.006(3)
C13 0.049(3) 0.107(4) 0.080(4) 0.009(3) 0.013(3) 0.003(3)
C14 0.051(3) 0.064(2) 0.064(3) -0.003(2) 0.006(2) -0.004(2)
C15 0.051(3) 0.141(5) 0.104(4) 0.050(4) 0.007(3) 0.014(3)
C16 0.063(3) 0.078(3) 0.099(4) 0.014(3) 0.019(3) 0.003(3)
C17 0.071(4) 0.096(4) 0.085(4) 0.031(3) -0.002(3) -0.001(3)
C23 0.051(3) 0.073(3) 0.047(3) 0.001(2) 0.005(2) -0.006(2)
C24 0.068(3) 0.077(3) 0.043(2) -0.005(2) 0.002(2) -0.003(2)
C25 0.067(3) 0.065(3) 0.049(3) -0.012(2) 0.006(2) 0.003(2)
C26 0.086(4) 0.105(4) 0.048(3) 0.009(3) -0.002(2) 0.014(3)
C27 0.112(4) 0.069(3) 0.059(3) -0.014(2) 0.009(3) 0.012(3)
C28 0.069(3) 0.066(3) 0.056(3) -0.017(2) -0.002(2) 0.010(2)
C29 0.061(3) 0.076(3) 0.106(4) -0.024(3) -0.007(3) 0.010(3)
C30 0.097(5) 0.106(4) 0.098(5) -0.054(4) -0.030(4) 0.032(4)
C31 0.118(6) 0.125(5) 0.066(4) -0.021(4) 0.000(4) 0.052(5)
C32 0.095(5) 0.124(5) 0.085(5) 0.002(4) 0.031(4) 0.037(4)
C33 0.069(4) 0.088(4) 0.089(4) -0.008(3) -0.001(3) 0.000(3)
CN1 0.061(3) 0.061(3) 0.083(3) -0.007(2) 0.000(2) -0.006(2)
CN2 0.058(3) 0.053(2) 0.050(2) -0.0038(18) -0.0023(19) 0.001(2)
CN3 0.052(2) 0.0485(19) 0.050(2) -0.0005(17) 0.0050(19) 0.0075(17)

loop_
_atom_type_symbol
_atom_type_description
_atom_type_scat_dispersion_real
_atom_type_scat_dispersion_imag
_atom_type_scat_source
C C 0.0033 0.0016 'International Tables Vol C Tables 4.2.6.8 and 6.1.1.4'
H H 0.0000 0.0000 'International Tables Vol C Tables 4.2.6.8 and 6.1.1.4'
B B 0.0013 0.0007 'International Tables Vol C Tables 4.2.6.8 and 6.1.1.4'
N N 0.0061 0.0033 'International Tables Vol C Tables 4.2.6.8 and 6.1.1.4'
O O 0.0106 0.0060 'International Tables Vol C Tables 4.2.6.8 and 6.1.1.4'
Mo Mo -1.6832 0.6857 'International Tables Vol C Tables 4.2.6.8 and 6.1.1.4'

loop_
_geom_angle_atom_site_label_1
_geom_angle_atom_site_label_2
_geom_angle_atom_site_label_3
_geom_angle
_geom_angle_site_symmetry_1
_geom_angle_site_symmetry_3
_geom_angle_publ_flag
CN3 Mo1 CN2 87.82(17) . . ?
CN3 Mo1 CN1 88.72(18) . . ?
CN2 Mo1 CN1 89.51(18) . . ?
CN3 Mo1 N1 95.95(14) . . ?
CN2 Mo1 N1 94.62(14) . . ?
CN1 Mo1 N1 173.87(16) . . ?
CN3 Mo1 N3 95.08(15) . . ?
CN2 Mo1 N3 176.23(14) . . ?
CN1 Mo1 N3 92.96(16) . . ?
N1 Mo1 N3 82.69(12) . . ?
CN3 Mo1 N5 178.72(14) . . ?
CN2 Mo1 N5 93.17(14) . . ?
CN1 Mo1 N5 92.10(17) . . ?
N1 Mo1 N5 83.17(12) . . ?
N3 Mo1 N5 83.90(12) . . ?
C3 N1 N2 106.6(3) . . ?
C3 N1 Mo1 135.0(3) . . ?
N2 N1 Mo1 118.3(2) . . ?
C1 N2 N1 108.2(3) . . ?
C1 N2 B1 130.7(3) . . ?
N1 N2 B1 121.0(3) . . ?
C14 N3 N4 107.0(3) . . ?
C14 N3 Mo1 134.1(3) . . ?
N4 N3 Mo1 118.9(2) . . ?
N3 N4 C12 110.4(4) . . ?
N3 N4 B1 121.5(3) . . ?
C12 N4 B1 128.1(4) . . ?
C25 N5 N6 106.3(3) . . ?
C25 N5 Mo1 134.5(3) . . ?
N6 N5 Mo1 119.1(2) . . ?
C23 N6 N5 110.3(3) . . ?
C23 N6 B1 130.1(4) . . ?
N5 N6 B1 119.6(3) . . ?
N4 B1 N2 109.8(3) . . ?
N4 B1 N6 109.4(3) . . ?
N2 B1 N6 108.7(3) . . ?
C2 C1 N2 107.7(4) . . ?
C2 C1 C4 130.4(4) . . ?
N2 C1 C4 121.9(4) . . ?
C1 C2 C3 106.6(4) . . ?
N1 C3 C2 110.9(4) . . ?
N1 C3 C5 121.8(4) . . ?
C2 C3 C5 127.3(4) . . ?
C6 C5 C3 112.3(3) . . ?
C11 C6 C7 118.7(4) . . ?
C11 C6 C5 120.1(4) . . ?
C7 C6 C5 121.1(4) . . ?
C6 C7 C8 120.6(5) . . ?
C9 C8 C7 119.1(5) . . ?
C8 C9 C10 120.5(5) . . ?
C9 C10 C11 120.6(5) . . ?
C6 C11 C10 120.3(5) . . ?
N4 C12 C13 105.4(4) . . ?
N4 C12 C15 124.2(4) . . ?
C13 C12 C15 130.4(4) . . ?
C14 C13 C12 108.2(4) . . ?
N3 C14 C13 109.0(4) . . ?
N3 C14 C16 122.3(4) . . ?
C13 C14 C16 128.7(4) . . ?
C17 C16 C14 112.2(4) . . ?
C18A C17 C22 88.6(10) . . ?
C18A C17 C18 33.4(7) . . ?
C22 C17 C18 120.9(9) . . ?
C18A C17 C22A 115.0(9) . . ?
C22 C17 C22A 35.1(7) . . ?
C18 C17 C22A 138.1(8) . . ?
C18A C17 C16 133.9(9) . . ?
C22 C17 C16 132.2(8) . . ?
C18 C17 C16 105.7(7) . . ?
C22A C17 C16 111.1(7) . . ?
C19 C18 C17 120.7(12) . . ?
C20 C19 C18 108.6(15) . . ?
C19 C20 C21 134.7(16) . . ?
C20 C21 C22 109.9(16) . . ?
C17 C22 C21 121.8(13) . . ?
C17 C18A C19A 136.2(15) . . ?
C20A C19A C18A 101.6(18) . . ?
C21A C20A C19A 129.1(15) . . ?
C20A C21A C22A 121.4(12) . . ?
C17 C22A C21A 113.9(10) . . ?
N6 C23 C24 107.0(4) . . ?
N6 C23 C26 123.5(4) . . ?
C24 C23 C26 129.4(4) . . ?
C23 C24 C25 107.4(4) . . ?
N5 C25 C24 109.0(4) . . ?
N5 C25 C27 121.9(4) . . ?
C24 C25 C27 129.1(4) . . ?
C25 C27 C28 112.5(4) . . ?
C29 C28 C33 117.6(5) . . ?
C29 C28 C27 122.4(5) . . ?
C33 C28 C27 120.0(4) . . ?
C28 C29 C30 120.1(5) . . ?
C31 C30 C29 122.0(6) . . ?
C30 C31 C32 120.5(6) . . ?
C31 C32 C33 121.3(6) . . ?
C32 C33 C28 118.6(5) . . ?
O1 CN1 Mo1 178.6(5) . . ?
O2 CN2 Mo1 178.2(4) . . ?
O3 CN3 Mo1 178.6(4) . . ?

loop_
_geom_bond_atom_site_label_1
_geom_bond_atom_site_label_2
_geom_bond_distance
_geom_bond_site_symmetry_2
_geom_bond_publ_flag
Mo1 CN3 1.892(4) . ?
Mo1 CN2 1.937(4) . ?
Mo1 CN1 1.950(4) . ?
Mo1 N1 2.216(3) . ?
Mo1 N3 2.219(3) . ?
Mo1 N5 2.219(3) . ?
N1 C3 1.317(5) . ?
N1 N2 1.378(4) . ?
N2 C1 1.374(5) . ?
N2 B1 1.532(6) . ?
N3 C14 1.351(5) . ?
N3 N4 1.356(4) . ?
N4 C12 1.370(5) . ?
N4 B1 1.511(6) . ?
N5 C25 1.348(5) . ?
N5 N6 1.388(4) . ?
N6 C23 1.354(5) . ?
N6 B1 1.534(5) . ?
O1 CN1 1.151(5) . ?
O2 CN2 1.163(5) . ?
O3 CN3 1.167(5) . ?
C1 C2 1.350(6) . ?
C1 C4 1.512(6) . ?
C2 C3 1.373(6) . ?
C3 C5 1.520(6) . ?
C5 C6 1.515(6) . ?
C6 C11 1.358(6) . ?
C6 C7 1.367(6) . ?
C7 C8 1.405(7) . ?
C8 C9 1.339(7) . ?
C9 C10 1.355(7) . ?
C10 C11 1.380(7) . ?
C12 C13 1.385(7) . ?
C12 C15 1.513(7) . ?
C13 C14 1.365(6) . ?
C14 C16 1.510(7) . ?
C16 C17 1.492(7) . ?
C17 C18A 1.329(12) . ?
C17 C22 1.342(12) . ?
C17 C18 1.454(12) . ?
C17 C22A 1.470(11) . ?
C18 C19 1.432(15) . ?
C19 C20 1.363(17) . ?
C20 C21 1.392(17) . ?
C21 C22 1.431(16) . ?
C18A C19A 1.486(18) . ?
C19A C20A 1.423(17) . ?
C20A C21A 1.371(15) . ?
C21A C22A 1.478(13) . ?
C23 C24 1.374(6) . ?
C23 C26 1.477(6) . ?
C24 C25 1.398(6) . ?
C25 C27 1.495(6) . ?
C27 C28 1.502(6) . ?
C28 C29 1.375(6) . ?
C28 C33 1.405(7) . ?
C29 C30 1.384(8) . ?
C30 C31 1.297(9) . ?
C31 C32 1.337(9) . ?
C32 C33 1.393(8) . ?
